data_2009544
loop_
_publ_author_name
'G\/l \'owka, M.L.'
'O\/l ubek, Z.'

_publ_section_title 2'-Bromo-4-[<i>N</i>-(2-cyanoethyl)-<i>N</i>-(2-phenylethyl)]amino-4'-nitroazobenzene
_journal_issue 3
_journal_name_full 'Acta Crystallographica Section C'
_journal_page_first 458
_journal_page_last 460
_journal_paper_doi 10.1107/S0108270193007954
_journal_volume 50
_journal_year 1994
_chemical_formula_sum 'C23 H20 Br N5 O2'
_chemical_formula_weight 478.4
_symmetry_cell_setting monoclinic
_symmetry_space_group_name_Hall '-P 2ybc'
_symmetry_space_group_name_H-M 'P 1 21/c 1'
_atom_type_scat_source 'SHELXTL/PC (Sheldrick, 1990)'
_cell_angle_alpha 90.
_cell_angle_beta 90.91(3)
_cell_angle_gamma 90.
_cell_formula_units_Z 4
_cell_length_a 18.938(4)
_cell_length_b 7.1120(10)
_cell_length_c 16.205(3)
_cell_measurement_reflns_used 25
_cell_measurement_temperature 293
_cell_measurement_theta_max 35
_cell_measurement_theta_min 25
_cell_volume 2182.3(7)
_diffrn_measurement_device 'Kuma KM-4'
_diffrn_measurement_method \w/2\q
_diffrn_radiation_type CuK\a
_diffrn_radiation_wavelength 1.54178
_diffrn_reflns_av_R_equivalents 0.040
_diffrn_reflns_limit_h_max 23
_diffrn_reflns_limit_h_min -23
_diffrn_reflns_limit_k_max 8
_diffrn_reflns_limit_k_min 0
_diffrn_reflns_limit_l_max 20
_diffrn_reflns_limit_l_min 0
_diffrn_reflns_number 6175
_diffrn_reflns_theta_max 75
_diffrn_standards_interval_count 100
_diffrn_standards_number 2
_exptl_absorpt_coefficient_mu 2.81
_exptl_absorpt_correction_T_max 0.71
_exptl_absorpt_correction_T_min 0.18
_exptl_absorpt_correction_type 'empirical (DIFABS; Walker & Stuart, 1983)'
_exptl_crystal_colour red
_exptl_crystal_density_diffrn 1.456
_exptl_crystal_description plate
_exptl_crystal_size_max 0.38
_exptl_crystal_size_mid 0.21
_exptl_crystal_size_min 0.07
_refine_diff_density_max 0.53
_refine_diff_density_min -0.91
_refine_ls_extinction_coef g=0.0010(4)
_refine_ls_extinction_method 'Larson (1967)'
_refine_ls_goodness_of_fit_obs 1.50
_refine_ls_hydrogen_treatment refU
_refine_ls_number_parameters 301
_refine_ls_number_reflns 2526
_refine_ls_R_factor_obs 0.063
_refine_ls_shift/esd_max 0.012
_refine_ls_structure_factor_coef F
_refine_ls_weighting_details 'w = 1/[\s^2^(F) + 0.0008F^2^]'
_refine_ls_weighting_scheme calc
_refine_ls_wR_factor_obs 0.082
_reflns_number_observed 2526
_reflns_number_total 3545
_reflns_observed_criterion F>6\s(F)
_cod_data_source_file ka1041.cif
_cod_data_source_block ka1041_structure_1_of_1
_cod_depositor_comments
;
The following automatic conversions were performed:

'_refine_ls_weighting_scheme' value '1/[\s^2^(F) + 0.0008F^2^]' was
changed to 'calc'. New tag '_refine_ls_weighting_details' was
created. The value of the new tag was set to 'w = 1/[\s^2^(F) +
0.0008F^2^]'.

Automatic conversion script
Id: cif_fix_values 3143 2015-03-26 13:38:13Z robertas 
;
_cod_original_sg_symbol_H-M 'P 21/c'
_cod_original_formula_sum 'C23 H20 Br1 N5 O2'
_cod_database_code 2009544

loop_
_atom_site_label
_atom_site_fract_x
_atom_site_fract_y
_atom_site_fract_z
_atom_site_U_iso_or_equiv
Br(1) .43110(10) .09300(10) .62570(10) .0790(10)
C(1) .4900(3) .3019(8) .6135(3) .048(2)
O(1) .6590(3) .2739(11) .4597(3) .096(2)
O(2) .6903(3) .5570(11) .4918(4) .115(3)
C(2) .5476(3) .2859(9) .5618(4) .055(2)
C(3) .5894(3) .4392(10) .5509(4) .059(2)
N(3) .6512(3) .4212(12) .4962(4) .077(2)
C(4) .5781(3) .6066(11) .5900(4) .064(2)
C(5) .5206(3) .6213(9) .6417(4) .058(2)
C(6) .4778(3) .4686(8) .6533(3) .050(2)
N(7) .4191(3) .4747(7) .7087(3) .054(2)
N(8) .3929(3) .6369(7) .7167(3) .054(2)
C(9) .3374(3) .6455(8) .7733(3) .051(2)
C(10) .3008(3) .8127(10) .7778(4) .062(2)
C(11) .2457(4) .8343(10) .8317(4) .067(2)
C(12) .2278(4) .6904(10) .8859(4) .065(2)
C(13) .2659(4) .5225(11) .8812(4) .071(3)
C(14) .3194(4) .5012(10) .8263(4) .067(2)
N(15) .1736(4) .7088(10) .9399(4) .089(3)
C(16) .1499(4) .5567(12) .9940(5) .084(3)
C(17) .1865(6) .5560(16) 1.0769(5) .100(4)
C(18) .1600(4) .4008(12) 1.1318(4) .070(2)
C(19) .1978(5) .2382(15) 1.1440(6) .092(4)
C(20) .1726(7) .0965(16) 1.1940(7) .110(5)
C(21) .1085(7) .1170(18) 1.2303(7) .111(5)
C(22) .0708(5) .2741(18) 1.2177(5) .102(4)
C(23) .0948(4) .4127(13) 1.1680(5) .084(3)
C(24) .1407(5) .9020(17) .9568(5) .103(4)
C(25) .0825(6) .9024(18) .8997(6) .116(5)
C(26) .0434(6) 1.0961(18) .9206(7) .130(5)
N(27) .0120(4) 1.2230(13) .9315(5) .115(4)
H(02) .5577 .1695 .5344 ?
H(04) .6091 .7114 .5818 ?
H(05) .5110 .7378 .6693 ?
H(10) .3138 .9156 .7429 ?
H(11) .2195 .9497 .8319 ?
H(13) .2542 .4202 .9171 ?
H(14) .3449 .3846 .8245 ?
H(16) .1001 .5706 1.0021 ?
H(61) .1588 .4388 .9673 ?
H(17) .2362 .5390 1.0691 ?
H(71) .1784 .6746 1.1034 ?
H(19) .2423 .2226 1.1174 ?
H(20) .2000 -.0154 1.2031 ?
H(21) .0905 .0190 1.2648 ?
H(22) .0261 .2886 1.2442 ?
H(23) .0658 .5213 1.1579 ?
H(24) .1732 1.0020 .9456 ?
H(42) .1251 .9119 1.0127 ?
H(25) .0985 .9011 .8438 ?
H(52) .0521 .7967 .9086 ?

loop_
_geom_angle_atom_site_label_1
_geom_angle_atom_site_label_2
_geom_angle_atom_site_label_3
_geom_angle
_geom_angle_publ_flag
C(6) N(7) N(8) 113.5(5) yes
N(7) N(8) C(9) 113.9(5) yes
N(15) C(24) C(25) 101.4(8) yes
C(24) C(25) C(26) 102.7(9) yes

loop_
_geom_bond_atom_site_label_1
_geom_bond_atom_site_label_2
_geom_bond_distance
_geom_bond_publ_flag
C(6) N(7) 1.440(8) yes
N(7) N(8) 1.263(7) yes
N(8) C(9) 1.408(8) yes
C(24) C(25) 1.428(13) yes
C(25) C(26) 1.602(17) yes
Br(1) C(1) 1.871(6) no
C(1) C(2) 1.391(8) no
C(1) C(6) 1.371(8) no
O(1) N(3) 1.213(11) no
O(2) N(3) 1.219(11) no
C(2) C(3) 1.360(9) no
C(3) N(3) 1.487(8) no
C(3) C(4) 1.366(10) no
C(4) C(5) 1.388(9) no
C(5) C(6) 1.370(9) no
C(9) C(10) 1.379(9) no
C(9) C(14) 1.384(9) no
C(10) C(11) 1.380(10) no
C(11) C(12) 1.393(10) no
C(12) C(13) 1.398(10) no
C(12) N(15) 1.366(10) no
C(13) C(14) 1.368(10) no
N(15) C(16) 1.466(11) no
N(15) C(24) 1.535(13) no
C(16) C(17) 1.503(12) no
C(17) C(18) 1.508(13) no
C(18) C(19) 1.373(13) no
C(18) C(23) 1.377(11) no
C(19) C(20) 1.383(15) no
C(20) C(21) 1.364(17) no
C(21) C(22) 1.340(17) no
C(22) C(23) 1.356(14) no
C(26) N(27) 1.098(15) no

loop_
_geom_torsion_atom_site_label_1
_geom_torsion_atom_site_label_2
_geom_torsion_atom_site_label_3
_geom_torsion_atom_site_label_4
_geom_torsion
C(5) C(6) N(7) N(8) 28.5(8)
C(6) N(7) N(8) C(9) -177.5(5)
N(7) N(8) C(9) C(14) 10.2(8)
N(15) C(24) C(25) C(26) 175.8(7)
